data_1551565
loop_
_publ_author_name
'MIKURIYA, Masahiro'
'SHIBUTANI, Ai'
'YAMADA, Hitomi'
'YOSHIOKA, Daisuke'

_publ_section_title
;
 \m-Phenolato-\m-azido-bridged Dinuclear Zinc(II) Complex with a
 Schiff-base Having Imidazolyl Groups
;
_journal_issue 0
_journal_name_full 'X-ray Structure Analysis Online'
_journal_page_first 33
_journal_paper_doi 10.2116/xraystruct.34.33
_journal_volume 34
_journal_year 2018
_chemical_formula_sum 'C19 H21 Cl N12 O Zn2'
_chemical_formula_weight 599.67
_space_group_crystal_system monoclinic
_space_group_IT_number 14
_space_group_name_Hall '-P 2ybc'
_space_group_name_H-M_alt 'P 1 21/c 1'
_symmetry_space_group_name_Hall '-P 2ybc'
_symmetry_space_group_name_H-M 'P 1 21/c 1'
_atom_sites_solution_hydrogens geom
_audit_creation_method SHELXL-2014/7
_cell_angle_alpha 90
_cell_angle_beta 93.261(2)
_cell_angle_gamma 90
_cell_formula_units_Z 4
_cell_length_a 9.2278(10)
_cell_length_b 26.069(3)
_cell_length_c 10.0068(11)
_cell_measurement_reflns_used 4650
_cell_measurement_temperature 293(2)
_cell_measurement_theta_max 25.0804
_cell_measurement_theta_min 2.1831
_cell_volume 2403.3(5)
_computing_cell_refinement 'SAINT V8.35A (Bruker AXS Inc., 2015)'
_computing_data_collection 'APEX3 (Bruker AXS)'
_computing_data_reduction 'SAINT V8.35A (Bruker AXS Inc., 2015)'
_computing_structure_refinement 'SHELXL-2014/7 (Sheldrick, 2014)'
_computing_structure_solution 'XT, VERSION 2014/4'
_diffrn_ambient_temperature 293(2)
_diffrn_detector_area_resol_mean 8.1920
_diffrn_measured_fraction_theta_full 0.999
_diffrn_measured_fraction_theta_max 0.938
_diffrn_measurement_device_type 'CCD area detector'
_diffrn_measurement_method 'phi and omega scans'
_diffrn_radiation_type MoK\a
_diffrn_radiation_wavelength 0.71073
_diffrn_reflns_av_R_equivalents 0.0264
_diffrn_reflns_av_unetI/netI 0.0388
_diffrn_reflns_Laue_measured_fraction_full 0.999
_diffrn_reflns_Laue_measured_fraction_max 0.938
_diffrn_reflns_limit_h_max 11
_diffrn_reflns_limit_h_min -12
_diffrn_reflns_limit_k_max 34
_diffrn_reflns_limit_k_min -34
_diffrn_reflns_limit_l_max 12
_diffrn_reflns_limit_l_min -10
_diffrn_reflns_number 15138
_diffrn_reflns_point_group_measured_fraction_full 0.999
_diffrn_reflns_point_group_measured_fraction_max 0.938
_diffrn_reflns_theta_full 25.242
_diffrn_reflns_theta_max 28.495
_diffrn_reflns_theta_min 2.183
_diffrn_source 'sealed tube'
_exptl_absorpt_coefficient_mu 2.147
_exptl_absorpt_correction_T_max 0.638
_exptl_absorpt_correction_T_min 0.413
_exptl_absorpt_correction_type multi-scan
_exptl_absorpt_process_details SADABS
_exptl_crystal_colour yellow
_exptl_crystal_density_diffrn 1.657
_exptl_crystal_description block
_exptl_crystal_F_000 1216
_exptl_crystal_size_max 0.500
_exptl_crystal_size_mid 0.390
_exptl_crystal_size_min 0.230
_refine_diff_density_max 0.375
_refine_diff_density_min -0.263
_refine_diff_density_rms 0.059
_refine_ls_extinction_method none
_refine_ls_goodness_of_fit_ref 1.037
_refine_ls_hydrogen_treatment constr
_refine_ls_matrix_type full
_refine_ls_number_parameters 353
_refine_ls_number_reflns 5717
_refine_ls_number_restraints 0
_refine_ls_restrained_S_all 1.037
_refine_ls_R_factor_all 0.0553
_refine_ls_R_factor_gt 0.0342
_refine_ls_shift/su_max 0.002
_refine_ls_shift/su_mean 0.000
_refine_ls_structure_factor_coef Fsqd
_refine_ls_weighting_details 'w=1/[\s^2^(Fo^2^)+(0.0453P)^2^] where P=(Fo^2^+2Fc^2^)/3'
_refine_ls_weighting_scheme calc
_refine_ls_wR_factor_gt 0.0827
_refine_ls_wR_factor_ref 0.0892
_reflns_Friedel_coverage 0.000
_reflns_number_gt 4136
_reflns_number_total 5717
_reflns_threshold_expression 'I > 2\s(I)'
_cod_data_source_file 34_33_1.txt
_cod_data_source_block ZnHY112m_0m
_cod_depositor_comments
;
The following automatic conversions were performed:

'_exptl_absorpt_correction_type' value 'Multi-Scan' changed to
'multi-scan' according to
/home/andrius/struct/COD-crude-data/automatic-downloads/current/J-STAGE/lib/dictionaries/cif_core.dic
dictionary named 'cif_core.dic' version 2.4.2 from 2011-04-26.

Automatic conversion script
Id: cif_fix_values 6524 2018-11-02 12:15:13Z antanas 
;
_cod_original_cell_volume 2403.4(4)
_cod_database_code 1551565
_shelx_shelxl_version_number 2014/7
_shelx_space_group_comment
;
The symmetry employed for this shelxl refinement is uniquely defined
by the following loop, which should always be used as a source of
symmetry information in preference to the above space-group names.
They are only intended as comments.
;
_shelx_estimated_absorpt_t_min 0.413
_shelx_estimated_absorpt_t_max 0.638

loop_
_space_group_symop_operation_xyz
'x, y, z'
'-x, y+1/2, -z+1/2'
'-x, -y, -z'
'x, -y-1/2, z-1/2'

loop_
_atom_site_label
_atom_site_type_symbol
_atom_site_fract_x
_atom_site_fract_y
_atom_site_fract_z
_atom_site_U_iso_or_equiv
_atom_site_adp_type
_atom_site_occupancy
_atom_site_site_symmetry_order
_atom_site_calc_flag
_atom_site_refinement_flags_posn
_atom_site_refinement_flags_adp
_atom_site_refinement_flags_occupancy
_atom_site_disorder_assembly
_atom_site_disorder_group
Zn1 Zn 0.54666(3) 0.61648(2) 0.62377(3) 0.04378(10) Uani 1 1 d . . . . .
Zn2 Zn 0.32481(3) 0.64282(2) 0.86589(3) 0.04404(10) Uani 1 1 d . . . . .
O1 O 0.53624(18) 0.62992(7) 0.83009(17) 0.0526(4) Uani 1 1 d . . . . .
Cl1 Cl 0.6687(5) 0.69054(16) 0.5559(4) 0.0830(13) Uani 0.5 1 d . . P A 1
Cl2 Cl 0.2549(3) 0.56454(11) 0.9466(3) 0.0428(9) Uani 0.5 1 d . . P B 3
N1 N 0.5204(2) 0.59132(8) 0.4256(2) 0.0484(5) Uani 1 1 d . . . . .
N2 N 0.4373(3) 0.57276(10) 0.2234(2) 0.0619(6) Uani 1 1 d . . . . .
H2B H 0.3811 0.5721 0.1518 0.074 Uiso 1 1 calc R U . . .
N3 N 0.6959(2) 0.55965(8) 0.6768(2) 0.0475(5) Uani 1 1 d . . . . .
N4 N 0.4017(2) 0.69055(9) 1.0233(2) 0.0536(5) Uani 1 1 d . . . . .
N5 N 0.1404(2) 0.68660(8) 0.8347(2) 0.0472(5) Uani 1 1 d . . . . .
N6 N -0.0850(2) 0.70793(10) 0.7844(3) 0.0639(6) Uani 1 1 d . . . . .
H6B H -0.1722 0.7069 0.7493 0.077 Uiso 1 1 calc R U . . .
N7 N 0.3235(2) 0.62225(10) 0.6509(2) 0.0544(6) Uani 1 1 d . . . . .
N8 N 0.2270(3) 0.60518(9) 0.5950(2) 0.0569(6) Uani 1 1 d . . . . .
N9 N 0.1226(3) 0.58882(14) 0.5361(3) 0.0957(11) Uani 1 1 d . . . . .
N10 N 0.6383(10) 0.6849(4) 0.6068(9) 0.0499(19) Uani 0.5 1 d . . P A 2
N11 N 0.6375(8) 0.7045(3) 0.4859(8) 0.058(2) Uani 0.5 1 d . . P A 2
N12 N 0.6351(6) 0.72258(19) 0.3904(4) 0.0575(13) Uani 0.5 1 d . . P A 2
N13 N 0.2747(17) 0.5797(5) 0.9670(15) 0.041(2) Uani 0.5 1 d . . P B 4
N14 N 0.2203(12) 0.5506(4) 0.9186(11) 0.042(2) Uani 0.5 1 d . . P B 4
N15 N 0.1397(9) 0.5186(3) 0.8550(8) 0.120(2) Uani 0.5 1 d . . P B 4
C1 C 0.4142(3) 0.59889(11) 0.3344(3) 0.0525(6) Uani 1 1 d . . . . .
H1 H 0.3339 0.6197 0.3459 0.063 Uiso 1 1 calc R U . . .
C2 C 0.5655(3) 0.54722(12) 0.2430(3) 0.0639(8) Uani 1 1 d . . . . .
H2 H 0.6087 0.5261 0.1818 0.077 Uiso 1 1 calc R U . . .
C3 C 0.6179(3) 0.55853(11) 0.3683(3) 0.0530(6) Uani 1 1 d . . . . .
C4 C 0.7553(3) 0.54290(13) 0.4428(3) 0.0641(8) Uani 1 1 d . . . . .
H4A H 0.8179 0.5727 0.4543 0.077 Uiso 1 1 calc R U . . .
H4B H 0.8049 0.5180 0.3898 0.077 Uiso 1 1 calc R U . . .
C5 C 0.7316(3) 0.52005(11) 0.5786(3) 0.0609(7) Uani 1 1 d . . . . .
H5A H 0.6530 0.4953 0.5701 0.073 Uiso 1 1 calc R U . . .
H5B H 0.8187 0.5020 0.6108 0.073 Uiso 1 1 calc R U . . .
C6 C 0.7716(3) 0.55897(11) 0.7881(3) 0.0525(6) Uani 1 1 d . . . . .
H6 H 0.8431 0.5338 0.7962 0.063 Uiso 1 1 calc R U . . .
C7 C 0.7604(3) 0.59204(11) 0.9024(2) 0.0490(6) Uani 1 1 d . . . . .
C8 C 0.6438(3) 0.62583(10) 0.9212(2) 0.0449(6) Uani 1 1 d . . . . .
C9 C 0.6455(3) 0.65435(10) 1.0411(2) 0.0484(6) Uani 1 1 d . . . . .
C10 C 0.7651(3) 0.65037(12) 1.1330(3) 0.0573(7) Uani 1 1 d . . . . .
H10 H 0.7664 0.6702 1.2102 0.069 Uiso 1 1 calc R U . . .
C11 C 0.8807(3) 0.61840(12) 1.1141(3) 0.0590(7) Uani 1 1 d . . . . .
C12 C 0.8741(3) 0.58872(12) 1.0004(3) 0.0565(7) Uani 1 1 d . . . . .
H12 H 0.9485 0.5654 0.9882 0.068 Uiso 1 1 calc R U . . .
C13 C 1.0088(3) 0.61470(15) 1.2156(3) 0.0817(10) Uani 1 1 d . . . . .
H13A H 1.0161 0.5803 1.2497 0.123 Uiso 1 1 calc R U . . .
H13B H 0.9950 0.6380 1.2880 0.123 Uiso 1 1 calc R U . . .
H13C H 1.0963 0.6234 1.1734 0.123 Uiso 1 1 calc R U . . .
C14 C 0.5299(3) 0.68741(10) 1.0780(3) 0.0532(6) Uani 1 1 d . . . . .
H14 H 0.5509 0.7091 1.1502 0.064 Uiso 1 1 calc R U . . .
C15 C 0.3025(3) 0.72711(12) 1.0843(3) 0.0693(8) Uani 1 1 d . . . . .
H15A H 0.3575 0.7486 1.1479 0.083 Uiso 1 1 calc R U . . .
H15B H 0.2316 0.7083 1.1327 0.083 Uiso 1 1 calc R U . . .
C16 C 0.2257(3) 0.76012(11) 0.9809(3) 0.0685(8) Uani 1 1 d . . . . .
H16A H 0.2965 0.7742 0.9230 0.082 Uiso 1 1 calc R U . . .
H16B H 0.1807 0.7886 1.0252 0.082 Uiso 1 1 calc R U . . .
C17 C 0.1118(3) 0.73224(11) 0.8970(3) 0.0575(7) Uani 1 1 d . . . . .
C18 C -0.0278(3) 0.74507(14) 0.8674(3) 0.0723(9) Uani 1 1 d . . . . .
H18 H -0.0758 0.7738 0.8978 0.087 Uiso 1 1 calc R U . . .
C19 C 0.0183(3) 0.67373(11) 0.7677(3) 0.0543(6) Uani 1 1 d . . . . .
H19 H 0.0065 0.6444 0.7155 0.065 Uiso 1 1 calc R U . . .

loop_
_atom_site_aniso_label
_atom_site_aniso_U_11
_atom_site_aniso_U_22
_atom_site_aniso_U_33
_atom_site_aniso_U_23
_atom_site_aniso_U_13
_atom_site_aniso_U_12
Zn1 0.03892(17) 0.04408(17) 0.04752(18) -0.00265(12) -0.00476(12) 0.00291(12)
Zn2 0.03541(16) 0.05011(18) 0.04588(17) -0.00393(13) -0.00392(12) 0.00470(12)
O1 0.0358(9) 0.0735(12) 0.0475(10) -0.0093(8) -0.0071(7) 0.0065(8)
Cl1 0.065(2) 0.0659(17) 0.120(5) -0.024(2) 0.0159(18) -0.0215(13)
Cl2 0.051(2) 0.029(3) 0.047(2) -0.0120(17) -0.0072(14) -0.0107(18)
N1 0.0494(13) 0.0486(13) 0.0469(12) -0.0005(10) 0.0007(10) 0.0002(10)
N2 0.0723(17) 0.0736(16) 0.0394(12) 0.0031(11) -0.0016(11) -0.0026(13)
N3 0.0432(12) 0.0469(12) 0.0519(12) 0.0004(9) -0.0010(9) 0.0049(9)
N4 0.0476(13) 0.0569(14) 0.0551(13) -0.0115(10) -0.0079(10) 0.0026(10)
N5 0.0405(11) 0.0514(13) 0.0494(12) -0.0018(10) 0.0011(9) 0.0080(9)
N6 0.0394(12) 0.0714(16) 0.0800(17) 0.0040(14) -0.0045(11) 0.0108(12)
N7 0.0364(12) 0.0779(17) 0.0486(13) -0.0057(11) 0.0010(10) 0.0113(11)
N8 0.0607(16) 0.0668(16) 0.0431(13) -0.0078(11) 0.0012(11) 0.0161(13)
N9 0.0553(17) 0.139(3) 0.090(2) -0.044(2) -0.0189(15) 0.0020(18)
N10 0.040(5) 0.064(4) 0.045(4) -0.007(3) -0.003(3) -0.001(3)
N11 0.041(3) 0.061(4) 0.071(6) -0.024(4) -0.014(3) 0.006(3)
N12 0.079(3) 0.068(3) 0.025(2) 0.008(2) 0.003(2) -0.015(3)
N13 0.051(4) 0.037(7) 0.034(4) -0.010(4) -0.017(3) -0.018(4)
N14 0.070(7) 0.009(4) 0.050(6) -0.006(3) 0.026(5) -0.001(4)
N15 0.119(6) 0.091(5) 0.155(7) -0.001(5) 0.050(5) 0.009(5)
C1 0.0605(17) 0.0524(15) 0.0441(14) 0.0058(12) -0.0012(12) 0.0024(13)
C2 0.072(2) 0.075(2) 0.0458(16) -0.0031(14) 0.0146(14) 0.0057(16)
C3 0.0516(16) 0.0605(17) 0.0478(15) -0.0003(12) 0.0103(12) -0.0020(13)
C4 0.0531(17) 0.076(2) 0.0642(18) -0.0077(15) 0.0123(14) 0.0103(15)
C5 0.0583(18) 0.0559(17) 0.0677(18) -0.0034(14) -0.0037(14) 0.0172(14)
C6 0.0401(14) 0.0573(16) 0.0595(16) 0.0040(13) -0.0020(12) 0.0075(12)
C7 0.0366(13) 0.0597(17) 0.0500(15) 0.0072(12) -0.0035(11) -0.0006(11)
C8 0.0309(12) 0.0537(15) 0.0491(14) 0.0073(11) -0.0048(10) -0.0037(11)
C9 0.0407(14) 0.0547(16) 0.0487(15) 0.0018(12) -0.0072(11) -0.0061(12)
C10 0.0460(15) 0.073(2) 0.0518(16) -0.0029(13) -0.0087(12) -0.0120(14)
C11 0.0407(15) 0.082(2) 0.0531(16) 0.0099(15) -0.0113(12) -0.0029(14)
C12 0.0363(14) 0.076(2) 0.0564(16) 0.0128(14) -0.0057(12) 0.0043(13)
C13 0.0511(18) 0.128(3) 0.0639(19) 0.0047(19) -0.0189(15) 0.0041(19)
C14 0.0521(16) 0.0523(16) 0.0537(15) -0.0083(12) -0.0098(12) -0.0072(12)
C15 0.069(2) 0.071(2) 0.0666(19) -0.0235(16) -0.0071(15) 0.0142(16)
C16 0.076(2) 0.0542(18) 0.075(2) -0.0159(15) -0.0008(16) 0.0103(15)
C17 0.0556(17) 0.0562(17) 0.0600(17) -0.0018(13) -0.0015(13) 0.0145(14)
C18 0.066(2) 0.070(2) 0.080(2) -0.0022(17) 0.0004(16) 0.0297(17)
C19 0.0427(14) 0.0582(16) 0.0614(16) -0.0020(13) -0.0027(12) 0.0045(13)

loop_
_atom_type_symbol
_atom_type_description
_atom_type_scat_dispersion_real
_atom_type_scat_dispersion_imag
_atom_type_scat_source
C C 0.0033 0.0016 'International Tables Vol C Tables 4.2.6.8 and 6.1.1.4'
H H 0.0000 0.0000 'International Tables Vol C Tables 4.2.6.8 and 6.1.1.4'
N N 0.0061 0.0033 'International Tables Vol C Tables 4.2.6.8 and 6.1.1.4'
O O 0.0106 0.0060 'International Tables Vol C Tables 4.2.6.8 and 6.1.1.4'
Cl Cl 0.1484 0.1585 'International Tables Vol C Tables 4.2.6.8 and 6.1.1.4'
Zn Zn 0.2839 1.4301 'International Tables Vol C Tables 4.2.6.8 and 6.1.1.4'

loop_
_geom_angle_atom_site_label_1
_geom_angle_atom_site_label_2
_geom_angle_atom_site_label_3
_geom_angle
N10 Zn1 N3 112.6(3)
N10 Zn1 N1 103.2(3)
N3 Zn1 N1 93.33(8)
N10 Zn1 N7 111.9(3)
N3 Zn1 N7 131.41(9)
N1 Zn1 N7 94.79(9)
N10 Zn1 O1 88.7(2)
N3 Zn1 O1 86.25(8)
N1 Zn1 O1 167.22(8)
N7 Zn1 O1 76.16(8)
N3 Zn1 Cl1 109.78(15)
N1 Zn1 Cl1 90.87(12)
N7 Zn1 Cl1 117.88(15)
O1 Zn1 Cl1 101.31(11)
N13 Zn2 O1 101.8(5)
N13 Zn2 N5 108.7(5)
O1 Zn2 N5 149.23(8)
N13 Zn2 N4 100.7(3)
O1 Zn2 N4 86.76(8)
N5 Zn2 N4 91.51(8)
N13 Zn2 N7 107.7(3)
O1 Zn2 N7 74.98(7)
N5 Zn2 N7 91.63(8)
N4 Zn2 N7 148.73(10)
O1 Zn2 Cl2 101.91(10)
N5 Zn2 Cl2 107.41(11)
N4 Zn2 Cl2 110.60(9)
N7 Zn2 Cl2 98.05(10)
C8 O1 Zn2 125.90(16)
C8 O1 Zn1 126.40(16)
Zn2 O1 Zn1 107.39(7)
C1 N1 C3 106.3(2)
C1 N1 Zn1 130.77(19)
C3 N1 Zn1 122.83(17)
C1 N2 C2 108.0(2)
C1 N2 H2B 126.0
C2 N2 H2B 126.0
C6 N3 C5 116.0(2)
C6 N3 Zn1 123.68(18)
C5 N3 Zn1 120.00(16)
C14 N4 C15 116.4(2)
C14 N4 Zn2 123.28(19)
C15 N4 Zn2 120.11(17)
C19 N5 C17 105.6(2)
C19 N5 Zn2 127.58(18)
C17 N5 Zn2 126.10(17)
C19 N6 C18 107.4(2)
C19 N6 H6B 126.3
C18 N6 H6B 126.3
N8 N7 Zn1 131.9(2)
N8 N7 Zn2 122.8(2)
Zn1 N7 Zn2 101.06(9)
N7 N8 N9 177.6(3)
N11 N10 Zn1 116.6(7)
N12 N11 N10 176.5(9)
N14 N13 Zn2 119.6(18)
N13 N14 N15 173(2)
N1 C1 N2 110.7(3)
N1 C1 H1 124.6
N2 C1 H1 124.6
C3 C2 N2 106.8(2)
C3 C2 H2 126.6
N2 C2 H2 126.6
C2 C3 N1 108.1(2)
C2 C3 C4 130.9(3)
N1 C3 C4 121.0(2)
C3 C4 C5 113.3(2)
C3 C4 H4A 108.9
C5 C4 H4A 108.9
C3 C4 H4B 108.9
C5 C4 H4B 108.9
H4A C4 H4B 107.7
N3 C5 C4 111.9(2)
N3 C5 H5A 109.2
C4 C5 H5A 109.2
N3 C5 H5B 109.2
C4 C5 H5B 109.2
H5A C5 H5B 107.9
N3 C6 C7 128.4(2)
N3 C6 H6 115.8
C7 C6 H6 115.8
C12 C7 C8 119.5(2)
C12 C7 C6 115.8(2)
C8 C7 C6 124.7(2)
O1 C8 C9 121.3(2)
O1 C8 C7 120.7(2)
C9 C8 C7 118.1(2)
C10 C9 C8 119.3(3)
C10 C9 C14 116.4(2)
C8 C9 C14 124.2(2)
C11 C10 C9 122.9(3)
C11 C10 H10 118.5
C9 C10 H10 118.5
C12 C11 C10 117.2(2)
C12 C11 C13 121.0(3)
C10 C11 C13 121.9(3)
C11 C12 C7 122.8(3)
C11 C12 H12 118.6
C7 C12 H12 118.6
C11 C13 H13A 109.5
C11 C13 H13B 109.5
H13A C13 H13B 109.5
C11 C13 H13C 109.5
H13A C13 H13C 109.5
H13B C13 H13C 109.5
N4 C14 C9 127.7(2)
N4 C14 H14 116.1
C9 C14 H14 116.1
N4 C15 C16 111.5(2)
N4 C15 H15A 109.3
C16 C15 H15A 109.3
N4 C15 H15B 109.3
C16 C15 H15B 109.3
H15A C15 H15B 108.0
C15 C16 C17 113.6(3)
C15 C16 H16A 108.9
C17 C16 H16A 108.9
C15 C16 H16B 108.9
C17 C16 H16B 108.9
H16A C16 H16B 107.7
C18 C17 N5 108.7(3)
C18 C17 C16 129.4(3)
N5 C17 C16 121.9(2)
C17 C18 N6 106.9(3)
C17 C18 H18 126.6
N6 C18 H18 126.6
N5 C19 N6 111.4(3)
N5 C19 H19 124.3
N6 C19 H19 124.3

loop_
_geom_bond_atom_site_label_1
_geom_bond_atom_site_label_2
_geom_bond_distance
Zn1 N10 1.986(10)
Zn1 N3 2.071(2)
Zn1 N1 2.090(2)
Zn1 N7 2.097(2)
Zn1 O1 2.1018(17)
Zn1 Cl1 2.355(3)
Zn2 N13 1.999(15)
Zn2 O1 2.0316(17)
Zn2 N5 2.058(2)
Zn2 N4 2.099(2)
Zn2 N7 2.217(2)
Zn2 Cl2 2.300(3)
O1 C8 1.313(3)
N1 C1 1.316(3)
N1 C3 1.389(3)
N2 C1 1.330(3)
N2 C2 1.362(4)
N2 H2B 0.8600
N3 C6 1.281(3)
N3 C5 1.475(3)
N4 C14 1.278(3)
N4 C15 1.478(3)
N5 C19 1.321(3)
N5 C17 1.376(3)
N6 C19 1.323(3)
N6 C18 1.363(4)
N6 H6B 0.8600
N7 N8 1.117(3)
N8 N9 1.180(3)
N10 N11 1.313(14)
N11 N12 1.064(8)
N13 N14 1.017(11)
N14 N15 1.265(10)
C1 H1 0.9300
C2 C3 1.351(4)
C2 H2 0.9300
C3 C4 1.490(4)
C4 C5 1.511(4)
C4 H4A 0.9700
C4 H4B 0.9700
C5 H5A 0.9700
C5 H5B 0.9700
C6 C7 1.441(4)
C6 H6 0.9300
C7 C12 1.397(3)
C7 C8 1.412(3)
C8 C9 1.411(3)
C9 C10 1.399(3)
C9 C14 1.436(4)
C10 C11 1.375(4)
C10 H10 0.9300
C11 C12 1.375(4)
C11 C13 1.517(4)
C12 H12 0.9300
C13 H13A 0.9600
C13 H13B 0.9600
C13 H13C 0.9600
C14 H14 0.9300
C15 C16 1.493(4)
C15 H15A 0.9700
C15 H15B 0.9700
C16 C17 1.496(4)
C16 H16A 0.9700
C16 H16B 0.9700
C17 C18 1.347(4)
C18 H18 0.9300
C19 H19 0.9300

loop_
_geom_hbond_atom_site_label_D
_geom_hbond_atom_site_label_H
_geom_hbond_atom_site_label_A
_geom_hbond_distance_DH
_geom_hbond_distance_HA
_geom_hbond_distance_DA
_geom_hbond_angle_DHA
_geom_hbond_site_symmetry_A
N2 H2B Cl2 0.86 2.31 3.166(4) 172.3 1_554
N2 H2B N13 0.86 2.05 2.903(14) 169.3 1_554
N6 H6B Cl1 0.86 2.40 3.163(6) 148.2 1_455
N6 H6B N10 0.86 2.27 3.086(11) 159.3 1_455
